data_7107730
loop_
_publ_author_name
'Jennifer A. Garden'
'Alan R. Kennedy'
'Robert E. Mulvey'
'Stuart D. Robertson'

_publ_section_title
;
 Ambient temperature zincation of N-Boc pyrrolidine and its solvent
 dependency
;
_journal_name_full Chem.Commun.
_journal_page_first 5265
_journal_paper_doi 10.1039/c2cc31793a
_journal_volume 48
_journal_year 2012
_chemical_formula_moiety 'C36 H60 N6 Na2 O2'
_chemical_formula_sum 'C36 H60 N6 Na2 O2'
_chemical_formula_weight 654.88
_chemical_name_systematic
;
?
;
_space_group_IT_number 2
_symmetry_cell_setting triclinic
_symmetry_space_group_name_Hall '-P 1'
_symmetry_space_group_name_H-M 'P -1'
_atom_sites_solution_hydrogens geom
_atom_sites_solution_primary direct
_atom_sites_solution_secondary difmap
_audit_creation_method SHELXL-97
_cell_angle_alpha 69.33(3)
_cell_angle_beta 76.16(3)
_cell_angle_gamma 72.49(3)
_cell_formula_units_Z 1
_cell_length_a 8.541(3)
_cell_length_b 11.032(3)
_cell_length_c 11.358(3)
_cell_measurement_reflns_used 1437
_cell_measurement_temperature 123(2)
_cell_measurement_theta_max 27.9610
_cell_measurement_theta_min 2.8373
_cell_volume 944.2(5)
_computing_cell_refinement
;
CrysAlisPro, Agilent Technologies,
Version 1.171.34.46 (release 25-11-2010 CrysAlis171 .NET)
(compiled Nov 25 2010,17:55:46)
;
_computing_data_reduction
;
CrysAlisPro, Agilent Technologies,
Version 1.171.34.46 (release 25-11-2010 CrysAlis171 .NET)
(compiled Nov 25 2010,17:55:46)
;
_computing_structure_refinement 'SHELXL-97 (Sheldrick, 2008)'
_diffrn_ambient_temperature 123(2)
_diffrn_measured_fraction_theta_full 0.898
_diffrn_measured_fraction_theta_max 0.898
_diffrn_measurement_device_type 'Oxford Diffraction Gemini S'
_diffrn_measurement_method 'omega scans'
_diffrn_radiation_monochromator graphite
_diffrn_radiation_source 'fine-focus sealed tube'
_diffrn_radiation_type MoK\a
_diffrn_radiation_wavelength 0.71073
_diffrn_reflns_av_R_equivalents 0.0476
_diffrn_reflns_av_sigmaI/netI 0.0696
_diffrn_reflns_limit_h_max 10
_diffrn_reflns_limit_h_min -10
_diffrn_reflns_limit_k_max 13
_diffrn_reflns_limit_k_min -13
_diffrn_reflns_limit_l_max 13
_diffrn_reflns_limit_l_min -13
_diffrn_reflns_number 4600
_diffrn_reflns_theta_full 25.99
_diffrn_reflns_theta_max 25.99
_diffrn_reflns_theta_min 2.84
_exptl_absorpt_coefficient_mu 0.092
_exptl_absorpt_correction_T_max 1.00000
_exptl_absorpt_correction_T_min 0.54380
_exptl_absorpt_correction_type multi-scan
_exptl_absorpt_process_details
;
CrysAlisPro, Agilent Technologies,
Version 1.171.34.46 (release 25-11-2010 CrysAlis171 .NET)
(compiled Nov 25 2010,17:55:46)
Empirical absorption correction using spherical harmonics,
implemented in SCALE3 ABSPACK scaling algorithm.
;
_exptl_crystal_colour colourless
_exptl_crystal_density_diffrn 1.152
_exptl_crystal_density_method 'not measured'
_exptl_crystal_description plate
_exptl_crystal_F_000 356
_exptl_crystal_size_max 0.2
_exptl_crystal_size_mid 0.2
_exptl_crystal_size_min 0.1
_refine_diff_density_max 0.426
_refine_diff_density_min -0.241
_refine_diff_density_rms 0.059
_refine_ls_extinction_method none
_refine_ls_goodness_of_fit_ref 1.071
_refine_ls_hydrogen_treatment mixed
_refine_ls_matrix_type full
_refine_ls_number_parameters 215
_refine_ls_number_reflns 3341
_refine_ls_number_restraints 0
_refine_ls_restrained_S_all 1.071
_refine_ls_R_factor_all 0.0911
_refine_ls_R_factor_gt 0.0591
_refine_ls_shift/su_max 0.000
_refine_ls_shift/su_mean 0.000
_refine_ls_structure_factor_coef Fsqd
_refine_ls_weighting_details 'calc w=1/[\s^2^(Fo^2^)+(0.1026P)^2^+0.0137P] where P=(Fo^2^+2Fc^2^)/3'
_refine_ls_weighting_scheme calc
_refine_ls_wR_factor_gt 0.1560
_refine_ls_wR_factor_ref 0.1954
_reflns_number_gt 2312
_reflns_number_total 3341
_reflns_threshold_expression >2\s(I)
_cod_data_source_file c2cc31793a.txt
_cod_data_source_block jag115
_cod_database_code 7107730

loop_
_symmetry_equiv_pos_as_xyz
'x, y, z'
'-x, -y, -z'

loop_
_atom_site_label
_atom_site_type_symbol
_atom_site_fract_x
_atom_site_fract_y
_atom_site_fract_z
_atom_site_U_iso_or_equiv
_atom_site_adp_type
_atom_site_occupancy
_atom_site_symmetry_multiplicity
_atom_site_calc_flag
_atom_site_refinement_flags
Na1 Na 0.06879(12) 0.03824(10) 0.10681(10) 0.0325(3) Uani 1 1 d .
O1 O -0.1378(2) -0.05792(19) 0.09658(18) 0.0332(5) Uani 1 1 d .
N1 N 0.1718(3) 0.1522(3) 0.2180(3) 0.0402(6) Uani 1 1 d .
N2 N 0.2873(3) -0.1376(2) 0.2255(2) 0.0372(6) Uani 1 1 d .
N3 N -0.1774(3) -0.2305(2) 0.2726(2) 0.0343(6) Uani 1 1 d .
C1 C 0.2421(4) -0.2643(3) 0.2856(4) 0.0606(10) Uani 1 1 d .
H1A H 0.3297 -0.3285 0.3334 0.091 Uiso 1 1 calc R
H1B H 0.2286 -0.2978 0.2202 0.091 Uiso 1 1 calc R
H1C H 0.1375 -0.2525 0.3437 0.091 Uiso 1 1 calc R
C2 C 0.4433(4) -0.1598(3) 0.1388(3) 0.0474(8) Uani 1 1 d .
H2A H 0.5295 -0.2256 0.1870 0.071 Uiso 1 1 calc R
H2B H 0.4777 -0.0756 0.0971 0.071 Uiso 1 1 calc R
H2C H 0.4269 -0.1930 0.0742 0.071 Uiso 1 1 calc R
C3 C 0.3073(4) -0.0849(3) 0.3198(3) 0.0500(9) Uani 1 1 d .
H3A H 0.4087 -0.1406 0.3574 0.060 Uiso 1 1 calc R
H3B H 0.2115 -0.0921 0.3889 0.060 Uiso 1 1 calc R
C4 C 0.3203(4) 0.0570(3) 0.2683(3) 0.0497(9) Uani 1 1 d .
H4A H 0.3424 0.0827 0.3368 0.060 Uiso 1 1 calc R
H4B H 0.4165 0.0639 0.1995 0.060 Uiso 1 1 calc R
C5 C 0.2102(4) 0.2801(3) 0.1425(3) 0.0551(9) Uani 1 1 d .
H5A H 0.2480 0.3154 0.1958 0.083 Uiso 1 1 calc R
H5B H 0.1105 0.3429 0.1095 0.083 Uiso 1 1 calc R
H5C H 0.2979 0.2679 0.0712 0.083 Uiso 1 1 calc R
C6 C 0.0381(4) 0.1737(3) 0.3220(3) 0.0470(8) Uani 1 1 d .
H6A H 0.0703 0.2184 0.3701 0.070 Uiso 1 1 calc R
H6B H 0.0179 0.0875 0.3786 0.070 Uiso 1 1 calc R
H6C H -0.0633 0.2295 0.2868 0.070 Uiso 1 1 calc R
C10 C -0.1027(3) -0.3248(3) 0.1995(3) 0.0388(7) Uani 1 1 d .
H10A H 0.0043 -0.3084 0.1479 0.047 Uiso 1 1 calc R
H10B H -0.1779 -0.3189 0.1425 0.047 Uiso 1 1 calc R
C11 C -0.0775(4) -0.4585(3) 0.3012(3) 0.0501(9) Uani 1 1 d .
H11A H 0.0338 -0.4846 0.3269 0.060 Uiso 1 1 calc R
H11B H -0.0897 -0.5286 0.2710 0.060 Uiso 1 1 calc R
C12 C -0.2132(4) -0.4362(3) 0.4105(4) 0.0528(9) Uani 1 1 d .
H12A H -0.3199 -0.4446 0.3981 0.063 Uiso 1 1 calc R
H12B H -0.1831 -0.5008 0.4927 0.063 Uiso 1 1 calc R
C13 C -0.2242(4) -0.2953(3) 0.4062(3) 0.0390(7) Uani 1 1 d .
H13A H -0.3384 -0.2518 0.4374 0.047 Uiso 1 1 calc R
H13B H -0.1466 -0.2941 0.4579 0.047 Uiso 1 1 calc R
C14 C -0.1918(3) -0.0951(3) 0.2161(3) 0.0298(6) Uani 1 1 d .
C15 C -0.2577(3) -0.0100(3) 0.2910(3) 0.0308(6) Uani 1 1 d .
C16 C -0.3015(3) 0.1344(3) 0.2460(3) 0.0304(6) Uani 1 1 d .
C17 C -0.2720(3) 0.2147(3) 0.1196(3) 0.0352(7) Uani 1 1 d .
H17A H -0.2207 0.1732 0.0550 0.042 Uiso 1 1 calc R
C18 C -0.3154(4) 0.3527(3) 0.0863(3) 0.0429(8) Uani 1 1 d .
H18A H -0.2925 0.4037 -0.0001 0.051 Uiso 1 1 calc R
C19 C -0.3914(4) 0.4171(3) 0.1766(3) 0.0471(8) Uani 1 1 d .
H19A H -0.4191 0.5117 0.1536 0.057 Uiso 1 1 calc R
C20 C -0.4264(3) 0.3413(3) 0.3013(3) 0.0423(8) Uani 1 1 d .
H20A H -0.4811 0.3842 0.3644 0.051 Uiso 1 1 calc R
C21 C -0.3830(3) 0.2047(3) 0.3349(3) 0.0382(7) Uani 1 1 d .
H21A H -0.4087 0.1553 0.4215 0.046 Uiso 1 1 calc R
H15A H -0.291(3) -0.050(3) 0.384(3) 0.034(7) Uiso 1 1 d .

loop_
_atom_site_aniso_label
_atom_site_aniso_U_11
_atom_site_aniso_U_22
_atom_site_aniso_U_33
_atom_site_aniso_U_23
_atom_site_aniso_U_13
_atom_site_aniso_U_12
Na1 0.0284(6) 0.0416(7) 0.0315(7) -0.0141(5) -0.0040(4) -0.0108(4)
O1 0.0339(10) 0.0407(12) 0.0268(11) -0.0122(9) 0.0020(8) -0.0140(8)
N1 0.0320(12) 0.0490(15) 0.0484(17) -0.0247(14) -0.0041(11) -0.0118(10)
N2 0.0314(12) 0.0400(14) 0.0406(16) -0.0088(13) -0.0072(10) -0.0116(10)
N3 0.0369(12) 0.0312(14) 0.0343(15) -0.0093(12) -0.0023(10) -0.0101(9)
C1 0.0466(19) 0.050(2) 0.074(3) 0.004(2) -0.0123(18) -0.0194(15)
C2 0.0418(17) 0.054(2) 0.047(2) -0.0185(18) -0.0024(14) -0.0118(14)
C3 0.0404(17) 0.065(2) 0.044(2) -0.0206(18) -0.0139(14) 0.0006(15)
C4 0.0324(15) 0.068(2) 0.065(2) -0.040(2) -0.0153(15) -0.0065(14)
C5 0.055(2) 0.061(2) 0.056(2) -0.027(2) 0.0061(17) -0.0242(16)
C6 0.0374(16) 0.058(2) 0.056(2) -0.0315(18) 0.0002(14) -0.0137(14)
C10 0.0347(15) 0.0417(18) 0.045(2) -0.0217(16) -0.0036(13) -0.0080(12)
C11 0.0555(19) 0.0341(18) 0.060(2) -0.0156(18) -0.0068(16) -0.0098(14)
C12 0.060(2) 0.0391(19) 0.057(2) -0.0070(18) -0.0072(17) -0.0184(15)
C13 0.0375(15) 0.0393(17) 0.0374(19) -0.0071(15) -0.0038(13) -0.0119(12)
C14 0.0225(12) 0.0392(16) 0.0295(17) -0.0112(14) -0.0040(11) -0.0089(10)
C15 0.0291(13) 0.0371(16) 0.0253(17) -0.0097(14) -0.0014(11) -0.0085(11)
C16 0.0221(12) 0.0376(16) 0.0363(17) -0.0149(14) -0.0042(11) -0.0096(10)
C17 0.0309(14) 0.0349(16) 0.0387(19) -0.0119(15) -0.0044(12) -0.0058(11)
C18 0.0422(16) 0.0387(17) 0.044(2) -0.0093(16) -0.0053(14) -0.0087(13)
C19 0.0460(17) 0.0358(17) 0.063(3) -0.0221(18) -0.0086(16) -0.0062(13)
C20 0.0386(16) 0.0470(19) 0.048(2) -0.0277(18) 0.0011(13) -0.0094(13)
C21 0.0305(14) 0.0460(18) 0.044(2) -0.0216(16) 0.0021(12) -0.0130(12)

loop_
_atom_type_symbol
_atom_type_description
_atom_type_scat_dispersion_real
_atom_type_scat_dispersion_imag
_atom_type_scat_source
Na Na 0.0362 0.0249 'International Tables Vol C Tables 4.2.6.8 and 6.1.1.4'
O O 0.0106 0.0060 'International Tables Vol C Tables 4.2.6.8 and 6.1.1.4'
N N 0.0061 0.0033 'International Tables Vol C Tables 4.2.6.8 and 6.1.1.4'
C C 0.0033 0.0016 'International Tables Vol C Tables 4.2.6.8 and 6.1.1.4'
H H 0.0000 0.0000 'International Tables Vol C Tables 4.2.6.8 and 6.1.1.4'

loop_
_geom_angle_atom_site_label_1
_geom_angle_atom_site_label_2
_geom_angle_atom_site_label_3
_geom_angle
_geom_angle_site_symmetry_1
_geom_angle_site_symmetry_3
O1 Na1 O1 84.35(8) 2 .
O1 Na1 N2 109.34(9) 2 .
O1 Na1 N2 109.88(9) . .
O1 Na1 N1 124.17(9) 2 .
O1 Na1 N1 149.02(9) . .
N2 Na1 N1 74.43(9) . .
O1 Na1 C14 110.83(8) 2 .
O1 Na1 C14 26.67(7) . .
N2 Na1 C14 97.04(9) . .
N1 Na1 C14 124.22(9) . .
O1 Na1 C17 102.58(9) 2 .
O1 Na1 C17 66.21(8) . .
N2 Na1 C17 147.37(9) . .
N1 Na1 C17 93.31(8) . .
C14 Na1 C17 64.62(8) . .
O1 Na1 C15 130.43(8) 2 .
O1 Na1 C15 48.84(7) . .
N2 Na1 C15 102.39(9) . .
N1 Na1 C15 100.22(8) . .
C14 Na1 C15 26.47(7) . .
C17 Na1 C15 49.23(8) . .
O1 Na1 Na1 44.08(5) 2 2
O1 Na1 Na1 40.27(5) . 2
N2 Na1 Na1 116.92(8) . 2
N1 Na1 Na1 164.63(9) . 2
C14 Na1 Na1 66.81(7) . 2
C17 Na1 Na1 81.92(7) . 2
C15 Na1 Na1 87.77(7) . 2
C14 O1 Na1 165.02(17) . 2
C14 O1 Na1 97.67(15) . .
Na1 O1 Na1 95.65(8) 2 .
C5 N1 C6 108.4(2) . .
C5 N1 C4 110.1(3) . .
C6 N1 C4 110.7(3) . .
C5 N1 Na1 116.7(2) . .
C6 N1 Na1 104.99(16) . .
C4 N1 Na1 105.88(16) . .
C1 N2 C3 110.9(3) . .
C1 N2 C2 107.6(2) . .
C3 N2 C2 110.4(2) . .
C1 N2 Na1 112.77(18) . .
C3 N2 Na1 105.02(18) . .
C2 N2 Na1 110.20(19) . .
C14 N3 C13 125.7(2) . .
C14 N3 C10 121.4(2) . .
C13 N3 C10 112.9(2) . .
N2 C1 H1A 109.5 . .
N2 C1 H1B 109.5 . .
H1A C1 H1B 109.5 . .
N2 C1 H1C 109.5 . .
H1A C1 H1C 109.5 . .
H1B C1 H1C 109.5 . .
N2 C2 H2A 109.5 . .
N2 C2 H2B 109.5 . .
H2A C2 H2B 109.5 . .
N2 C2 H2C 109.5 . .
H2A C2 H2C 109.5 . .
H2B C2 H2C 109.5 . .
N2 C3 C4 113.9(3) . .
N2 C3 H3A 108.8 . .
C4 C3 H3A 108.8 . .
N2 C3 H3B 108.8 . .
C4 C3 H3B 108.8 . .
H3A C3 H3B 107.7 . .
N1 C4 C3 114.4(2) . .
N1 C4 H4A 108.7 . .
C3 C4 H4A 108.7 . .
N1 C4 H4B 108.7 . .
C3 C4 H4B 108.7 . .
H4A C4 H4B 107.6 . .
N1 C5 H5A 109.5 . .
N1 C5 H5B 109.5 . .
H5A C5 H5B 109.5 . .
N1 C5 H5C 109.5 . .
H5A C5 H5C 109.5 . .
H5B C5 H5C 109.5 . .
N1 C6 H6A 109.5 . .
N1 C6 H6B 109.5 . .
H6A C6 H6B 109.5 . .
N1 C6 H6C 109.5 . .
H6A C6 H6C 109.5 . .
H6B C6 H6C 109.5 . .
N3 C10 C11 103.2(2) . .
N3 C10 H10A 111.1 . .
C11 C10 H10A 111.1 . .
N3 C10 H10B 111.1 . .
C11 C10 H10B 111.1 . .
H10A C10 H10B 109.1 . .
C10 C11 C12 103.9(2) . .
C10 C11 H11A 111.0 . .
C12 C11 H11A 111.0 . .
C10 C11 H11B 111.0 . .
C12 C11 H11B 111.0 . .
H11A C11 H11B 109.0 . .
C13 C12 C11 103.7(3) . .
C13 C12 H12A 111.0 . .
C11 C12 H12A 111.0 . .
C13 C12 H12B 111.0 . .
C11 C12 H12B 111.0 . .
H12A C12 H12B 109.0 . .
N3 C13 C12 103.2(2) . .
N3 C13 H13A 111.1 . .
C12 C13 H13A 111.1 . .
N3 C13 H13B 111.1 . .
C12 C13 H13B 111.1 . .
H13A C13 H13B 109.1 . .
O1 C14 N3 116.1(2) . .
O1 C14 C15 124.8(3) . .
N3 C14 C15 119.1(3) . .
O1 C14 Na1 55.66(13) . .
N3 C14 Na1 127.36(16) . .
C15 C14 Na1 88.53(17) . .
C14 C15 C16 126.4(3) . .
C14 C15 Na1 65.00(15) . .
C16 C15 Na1 80.79(16) . .
C14 C15 H15A 118.0(15) . .
C16 C15 H15A 115.2(15) . .
Na1 C15 H15A 137.1(16) . .
C17 C16 C21 115.1(3) . .
C17 C16 C15 126.3(2) . .
C21 C16 C15 118.7(3) . .
C18 C17 C16 122.0(3) . .
C18 C17 Na1 127.4(2) . .
C16 C17 Na1 86.97(16) . .
C18 C17 H17A 119.0 . .
C16 C17 H17A 119.0 . .
Na1 C17 H17A 55.1 . .
C19 C18 C17 120.9(3) . .
C19 C18 H18A 119.5 . .
C17 C18 H18A 119.5 . .
C18 C19 C20 118.7(3) . .
C18 C19 H19A 120.7 . .
C20 C19 H19A 120.7 . .
C21 C20 C19 120.6(3) . .
C21 C20 H20A 119.7 . .
C19 C20 H20A 119.7 . .
C20 C21 C16 122.7(3) . .
C20 C21 H21A 118.7 . .
C16 C21 H21A 118.7 . .

loop_
_geom_bond_atom_site_label_1
_geom_bond_atom_site_label_2
_geom_bond_distance
_geom_bond_site_symmetry_2
Na1 O1 2.192(2) 2
Na1 O1 2.359(2) .
Na1 N2 2.499(3) .
Na1 N1 2.504(2) .
Na1 C14 2.831(3) .
Na1 C17 2.978(3) .
Na1 C15 3.123(3) .
Na1 Na1 3.374(2) 2
O1 C14 1.282(3) .
O1 Na1 2.192(2) 2
N1 C5 1.457(4) .
N1 C6 1.464(4) .
N1 C4 1.469(4) .
N2 C1 1.447(4) .
N2 C3 1.449(4) .
N2 C2 1.467(4) .
N3 C14 1.382(4) .
N3 C13 1.446(4) .
N3 C10 1.461(3) .
C1 H1A 0.9800 .
C1 H1B 0.9800 .
C1 H1C 0.9800 .
C2 H2A 0.9800 .
C2 H2B 0.9800 .
C2 H2C 0.9800 .
C3 C4 1.494(5) .
C3 H3A 0.9900 .
C3 H3B 0.9900 .
C4 H4A 0.9900 .
C4 H4B 0.9900 .
C5 H5A 0.9800 .
C5 H5B 0.9800 .
C5 H5C 0.9800 .
C6 H6A 0.9800 .
C6 H6B 0.9800 .
C6 H6C 0.9800 .
C10 C11 1.510(5) .
C10 H10A 0.9900 .
C10 H10B 0.9900 .
C11 C12 1.518(4) .
C11 H11A 0.9900 .
C11 H11B 0.9900 .
C12 C13 1.513(4) .
C12 H12A 0.9900 .
C12 H12B 0.9900 .
C13 H13A 0.9900 .
C13 H13B 0.9900 .
C14 C15 1.392(3) .
C15 C16 1.448(4) .
C15 H15A 0.99(3) .
C16 C17 1.405(4) .
C16 C21 1.413(4) .
C17 C18 1.385(4) .
C17 H17A 0.9500 .
C18 C19 1.377(4) .
C18 H18A 0.9500 .
C19 C20 1.380(5) .
C19 H19A 0.9500 .
C20 C21 1.371(4) .
C20 H20A 0.9500 .
C21 H21A 0.9500 .

loop_
_geom_torsion_atom_site_label_1
_geom_torsion_atom_site_label_2
_geom_torsion_atom_site_label_3
_geom_torsion_atom_site_label_4
_geom_torsion
_geom_torsion_site_symmetry_1
_geom_torsion_site_symmetry_4
O1 Na1 O1 C14 173.12(18) 2 .
N2 Na1 O1 C14 64.57(17) . .
N1 Na1 O1 C14 -28.2(3) . .
C17 Na1 O1 C14 -80.45(16) . .
C15 Na1 O1 C14 -24.69(15) . .
Na1 Na1 O1 C14 173.12(18) 2 .
O1 Na1 O1 Na1 0.0 2 2
N2 Na1 O1 Na1 -108.55(10) . 2
N1 Na1 O1 Na1 158.73(17) . 2
C14 Na1 O1 Na1 -173.12(18) . 2
C17 Na1 O1 Na1 106.43(10) . 2
C15 Na1 O1 Na1 162.19(12) . 2
O1 Na1 N1 C5 30.0(2) 2 .
O1 Na1 N1 C5 -124.1(2) . .
N2 Na1 N1 C5 133.1(2) . .
C14 Na1 N1 C5 -139.0(2) . .
C17 Na1 N1 C5 -77.6(2) . .
C15 Na1 N1 C5 -126.8(2) . .
Na1 Na1 N1 C5 -6.3(4) 2 .
O1 Na1 N1 C6 150.01(19) 2 .
O1 Na1 N1 C6 -4.1(3) . .
N2 Na1 N1 C6 -106.9(2) . .
C14 Na1 N1 C6 -19.0(2) . .
C17 Na1 N1 C6 42.4(2) . .
C15 Na1 N1 C6 -6.8(2) . .
Na1 Na1 N1 C6 113.7(3) 2 .
O1 Na1 N1 C4 -92.9(2) 2 .
O1 Na1 N1 C4 113.0(2) . .
N2 Na1 N1 C4 10.2(2) . .
C14 Na1 N1 C4 98.2(2) . .
C17 Na1 N1 C4 159.5(2) . .
C15 Na1 N1 C4 110.4(2) . .
Na1 Na1 N1 C4 -129.2(3) 2 .
O1 Na1 N2 C1 -99.8(2) 2 .
O1 Na1 N2 C1 -8.9(2) . .
N1 Na1 N2 C1 138.8(2) . .
C14 Na1 N2 C1 15.2(2) . .
C17 Na1 N2 C1 67.7(3) . .
C15 Na1 N2 C1 41.5(2) . .
Na1 Na1 N2 C1 -52.3(2) 2 .
O1 Na1 N2 C3 139.3(2) 2 .
O1 Na1 N2 C3 -129.77(19) . .
N1 Na1 N2 C3 18.0(2) . .
C14 Na1 N2 C3 -105.7(2) . .
C17 Na1 N2 C3 -53.1(3) . .
C15 Na1 N2 C3 -79.3(2) . .
Na1 Na1 N2 C3 -173.18(18) 2 .
O1 Na1 N2 C2 20.37(19) 2 .
O1 Na1 N2 C2 111.28(18) . .
N1 Na1 N2 C2 -100.97(19) . .
C14 Na1 N2 C2 135.39(18) . .
C17 Na1 N2 C2 -172.06(18) . .
C15 Na1 N2 C2 161.71(17) . .
Na1 Na1 N2 C2 67.87(19) 2 .
C1 N2 C3 C4 -168.4(2) . .
C2 N2 C3 C4 72.5(3) . .
Na1 N2 C3 C4 -46.3(3) . .
C5 N1 C4 C3 -165.8(3) . .
C6 N1 C4 C3 74.4(3) . .
Na1 N1 C4 C3 -38.8(3) . .
N2 C3 C4 N1 62.8(4) . .
C14 N3 C10 C11 167.7(2) . .
C13 N3 C10 C11 -9.5(3) . .
N3 C10 C11 C12 28.2(3) . .
C10 C11 C12 C13 -36.8(3) . .
C14 N3 C13 C12 169.7(2) . .
C10 N3 C13 C12 -13.3(3) . .
C11 C12 C13 N3 30.4(3) . .
Na1 O1 C14 N3 33.6(8) 2 .
Na1 O1 C14 N3 -118.94(19) . .
Na1 O1 C14 C15 -148.3(5) 2 .
Na1 O1 C14 C15 59.2(3) . .
Na1 O1 C14 Na1 152.5(7) 2 .
C13 N3 C14 O1 177.7(2) . .
C10 N3 C14 O1 0.8(3) . .
C13 N3 C14 C15 -0.6(4) . .
C10 N3 C14 C15 -177.4(2) . .
C13 N3 C14 Na1 112.3(3) . .
C10 N3 C14 Na1 -64.6(3) . .
O1 Na1 C14 O1 -7.3(2) 2 .
N2 Na1 C14 O1 -121.16(16) . .
N1 Na1 C14 O1 162.92(15) . .
C17 Na1 C14 O1 87.12(16) . .
C15 Na1 C14 O1 135.1(3) . .
Na1 Na1 C14 O1 -4.83(13) 2 .
O1 Na1 C14 N3 91.2(2) 2 .
O1 Na1 C14 N3 98.5(3) . .
N2 Na1 C14 N3 -22.6(2) . .
N1 Na1 C14 N3 -98.6(2) . .
C17 Na1 C14 N3 -174.4(3) . .
C15 Na1 C14 N3 -126.4(3) . .
Na1 Na1 C14 N3 93.7(2) 2 .
O1 Na1 C14 C15 -142.45(17) 2 .
O1 Na1 C14 C15 -135.1(3) . .
N2 Na1 C14 C15 103.72(17) . .
N1 Na1 C14 C15 27.8(2) . .
C17 Na1 C14 C15 -48.01(16) . .
Na1 Na1 C14 C15 -139.96(18) 2 .
O1 C14 C15 C16 10.5(4) . .
N3 C14 C15 C16 -171.4(2) . .
Na1 C14 C15 C16 55.7(3) . .
O1 C14 C15 Na1 -45.2(2) . .
N3 C14 C15 Na1 132.9(2) . .
O1 Na1 C15 C14 48.4(2) 2 .
O1 Na1 C15 C14 24.88(15) . .
N2 Na1 C15 C14 -80.80(17) . .
N1 Na1 C15 C14 -156.93(17) . .
C17 Na1 C15 C14 117.54(19) . .
Na1 Na1 C15 C14 36.29(16) 2 .
O1 Na1 C15 C16 -89.26(17) 2 .
O1 Na1 C15 C16 -112.82(19) . .
N2 Na1 C15 C16 141.50(16) . .
N1 Na1 C15 C16 65.37(17) . .
C14 Na1 C15 C16 -137.7(3) . .
C17 Na1 C15 C16 -20.16(14) . .
Na1 Na1 C15 C16 -101.41(16) 2 .
C14 C15 C16 C17 -6.0(4) . .
Na1 C15 C16 C17 43.3(3) . .
C14 C15 C16 C21 173.6(2) . .
Na1 C15 C16 C21 -137.1(2) . .
C21 C16 C17 C18 1.9(4) . .
C15 C16 C17 C18 -178.5(3) . .
C21 C16 C17 Na1 135.1(2) . .
C15 C16 C17 Na1 -45.4(3) . .
O1 Na1 C17 C18 -77.4(3) 2 .
O1 Na1 C17 C18 -155.3(3) . .
N2 Na1 C17 C18 114.7(3) . .
N1 Na1 C17 C18 48.8(3) . .
C14 Na1 C17 C18 175.3(3) . .
C15 Na1 C17 C18 149.4(3) . .
Na1 Na1 C17 C18 -116.5(3) 2 .
O1 Na1 C17 C16 153.79(15) 2 .
O1 Na1 C17 C16 75.83(16) . .
N2 Na1 C17 C16 -14.2(2) . .
N1 Na1 C17 C16 -80.09(16) . .
C14 Na1 C17 C16 46.50(15) . .
C15 Na1 C17 C16 20.56(14) . .
Na1 Na1 C17 C16 114.60(15) 2 .
C16 C17 C18 C19 -0.6(4) . .
Na1 C17 C18 C19 -114.1(3) . .
C17 C18 C19 C20 -1.2(5) . .
C18 C19 C20 C21 1.5(5) . .
C19 C20 C21 C16 0.0(4) . .
C17 C16 C21 C20 -1.6(4) . .
C15 C16 C21 C20 178.8(3) . .
